data_2218680
loop_
_publ_author_name
Sadiq-ur-Rehman
'Sherzaman, Saira'
'Ali, Saqib'
'Shahzadi, Saira'
'Helliwell, Madeleine'

_publ_section_title
;
 Poly[\m~2~-chlorido-nonamethyl-\m~3~-nitrato-tritin(IV)]. Corrigendum
;
_journal_coeditor_code EZ9088
_journal_issue 7
_journal_name_full 'Acta Crystallographica Section E'
_journal_page_first e26
_journal_paper_doi 10.1107/S1600536808017091
_journal_volume 64
_journal_year 2008
_chemical_formula_iupac '[Sn3 (C H3)9 (C O3) Cl]'
_chemical_formula_moiety 'C10 H27 Cl O3 Sn3'
_chemical_formula_sum 'C10 H27 Cl O3 Sn3'
_chemical_formula_weight 586.84
_chemical_name_systematic
;
Poly[\m~3~-carbonato-\m~3~-chlorido-nonamethyltritin(IV)]
;
_space_group_IT_number 148
_symmetry_cell_setting rhombohedral
_symmetry_space_group_name_Hall '-R 3'
_symmetry_space_group_name_H-M 'R -3 :H'
_atom_sites_solution_hydrogens geom
_atom_sites_solution_primary direct
_atom_sites_solution_secondary difmap
_audit_creation_method SHELXL-97
_cell_angle_alpha 90.00
_cell_angle_beta 90.00
_cell_angle_gamma 120.00
_cell_formula_units_Z 6
_cell_length_a 9.843(4)
_cell_length_b 9.843
_cell_length_c 33.073(5)
_cell_measurement_reflns_used 2484
_cell_measurement_temperature 100(2)
_cell_measurement_theta_max 26.39
_cell_measurement_theta_min 2.69
_cell_volume 2775.0(12)
_computing_cell_refinement 'SAINT (Bruker, 2002)'
_computing_data_collection 'SMART (Bruker, 2001)'
_computing_data_reduction 'SAINT (Bruker, 2002)'
_computing_molecular_graphics 'SHELXTL (Bruker, 2001)'
_computing_publication_material 'SHELXTL (Bruker, 2001)'
_computing_structure_refinement 'SHELXL97 (Sheldrick, 1997)'
_computing_structure_solution 'SHELXS97 (Sheldrick, 1997)'
_diffrn_ambient_temperature 100(2)
_diffrn_measured_fraction_theta_full 0.998
_diffrn_measured_fraction_theta_max 0.998
_diffrn_measurement_device_type 'Bruker SMART APEX CCD area-detector'
_diffrn_measurement_method '\f and \w'
_diffrn_radiation_monochromator graphite
_diffrn_radiation_source 'fine-focus sealed tube'
_diffrn_radiation_type MoK\a
_diffrn_radiation_wavelength 0.71069
_diffrn_reflns_av_R_equivalents 0.0399
_diffrn_reflns_av_sigmaI/netI 0.0334
_diffrn_reflns_limit_h_max 12
_diffrn_reflns_limit_h_min -12
_diffrn_reflns_limit_k_max 12
_diffrn_reflns_limit_k_min -10
_diffrn_reflns_limit_l_max 36
_diffrn_reflns_limit_l_min -40
_diffrn_reflns_number 5290
_diffrn_reflns_theta_full 26.39
_diffrn_reflns_theta_max 26.39
_diffrn_reflns_theta_min 1.85
_exptl_absorpt_coefficient_mu 4.159
_exptl_absorpt_correction_T_max 1.000
_exptl_absorpt_correction_T_min 0.360
_exptl_absorpt_correction_type multi-scan
_exptl_absorpt_process_details '(SADABS; Bruker, 2001)'
_exptl_crystal_colour colourless
_exptl_crystal_density_diffrn 2.107
_exptl_crystal_density_method 'not measured'
_exptl_crystal_description plate
_exptl_crystal_F_000 1668
_exptl_crystal_size_max 0.35
_exptl_crystal_size_mid 0.30
_exptl_crystal_size_min 0.10
_refine_diff_density_max 4.502
_refine_diff_density_min -1.403
_refine_ls_extinction_method none
_refine_ls_goodness_of_fit_ref 1.170
_refine_ls_hydrogen_treatment constr
_refine_ls_matrix_type full
_refine_ls_number_parameters 56
_refine_ls_number_reflns 1282
_refine_ls_number_restraints 0
_refine_ls_restrained_S_all 1.170
_refine_ls_R_factor_all 0.0507
_refine_ls_R_factor_gt 0.0494
_refine_ls_shift/su_max 0.000
_refine_ls_shift/su_mean 0.000
_refine_ls_structure_factor_coef Fsqd
_refine_ls_weighting_details 'calc w=1/[\s^2^(Fo^2^)+(0.0701P)^2^+60.0465P] where P=(Fo^2^+2Fc^2^)/3'
_refine_ls_weighting_scheme calc
_refine_ls_wR_factor_gt 0.1294
_refine_ls_wR_factor_ref 0.1302
_reflns_number_gt 1240
_reflns_number_total 1282
_reflns_threshold_expression I>2\s(I)
_cod_data_source_file ez9088.cif
_cod_data_source_block I
_cod_depositor_comments
;
The following automatic conversions were performed:
'_symmetry_cell_setting' value 'Rhombohedral' changed to 'rhombohedral'
according to '/home/saulius/struct/CIF-dictionaries/cif_core.dic'
dictionary named 'cif_core.dic' version 2.4.1 from 2010-06-29.

Automatic conversion script
Id: cif_fix_enum 1527 2010-12-29 10:47:43Z saulius 

The following automatic conversions were performed:

'_symmetry_cell_setting' value 'Rhombohedral' changed to
'rhombohedral' according to
/home/saulius/struct/CIF-dictionaries/cif_core.dic dictionary named
'cif_core.dic' version 2.4.1 from 2010-06-29.

Automatic conversion script
Id: cif_fix_values 1715 2011-07-08 13:25:40Z adriana 
;
_cod_original_sg_symbol_H-M 'R -3'
_cod_database_code 2218680

loop_
_symmetry_equiv_pos_as_xyz
'x, y, z'
'-y, x-y, z'
'-x+y, -x, z'
'x+2/3, y+1/3, z+1/3'
'-y+2/3, x-y+1/3, z+1/3'
'-x+y+2/3, -x+1/3, z+1/3'
'x+1/3, y+2/3, z+2/3'
'-y+1/3, x-y+2/3, z+2/3'
'-x+y+1/3, -x+2/3, z+2/3'
'-x, -y, -z'
'y, -x+y, -z'
'x-y, x, -z'
'-x+2/3, -y+1/3, -z+1/3'
'y+2/3, -x+y+1/3, -z+1/3'
'x-y+2/3, x+1/3, -z+1/3'
'-x+1/3, -y+2/3, -z+2/3'
'y+1/3, -x+y+2/3, -z+2/3'
'x-y+1/3, x+2/3, -z+2/3'

loop_
_atom_site_type_symbol
_atom_site_label
_atom_site_fract_x
_atom_site_fract_y
_atom_site_fract_z
_atom_site_U_iso_or_equiv
_atom_site_adp_type
_atom_site_calc_flag
_atom_site_refinement_flags
_atom_site_occupancy
Sn Sn1 0.77263(7) 0.66125(9) 0.41938(2) 0.0215(2) Uani d . 1
Cl Cl1 0.6667 0.3333 0.39922(14) 0.0318(10) Uani d S 1
O O1 0.8520(8) 0.9015(8) 0.4340(2) 0.0245(14) Uani d . 1
C C4 1.0000 1.0000 0.4352(4) 0.015(3) Uani d S 1
C C1 0.5364(13) 0.6144(12) 0.4148(3) 0.031(2) Uani d . 1
H H1A 0.5349 0.6982 0.4003 0.046 Uiso calc R 1
H H1B 0.4940 0.6065 0.4414 0.046 Uiso calc R 1
H H1C 0.4743 0.5176 0.4005 0.046 Uiso calc R 1
C C2 0.8446(12) 0.6058(12) 0.4746(3) 0.023(2) Uani d . 1
H H2A 0.9396 0.6031 0.4703 0.035 Uiso calc R 1
H H2B 0.7640 0.5052 0.4840 0.035 Uiso calc R 1
H H2C 0.8627 0.6843 0.4945 0.035 Uiso calc R 1
C C3 0.9003(13) 0.7112(13) 0.3640(3) 0.027(2) Uani d . 1
H H3A 1.0026 0.7256 0.3692 0.041 Uiso calc R 1
H H3B 0.9105 0.8051 0.3523 0.041 Uiso calc R 1
H H3C 0.8451 0.6253 0.3456 0.041 Uiso calc R 1

loop_
_atom_site_aniso_label
_atom_site_aniso_U_11
_atom_site_aniso_U_22
_atom_site_aniso_U_33
_atom_site_aniso_U_12
_atom_site_aniso_U_13
_atom_site_aniso_U_23
Sn1 0.0180(4) 0.0224(4) 0.0251(3) 0.0109(3) -0.0007(2) -0.0006(2)
Cl1 0.0260(14) 0.0260(14) 0.043(2) 0.0130(7) 0.000 0.000
O1 0.017(3) 0.016(3) 0.041(4) 0.009(3) 0.001(3) -0.002(3)
C4 0.019(5) 0.019(5) 0.005(6) 0.010(2) 0.000 0.000
C1 0.029(6) 0.018(5) 0.044(6) 0.011(4) -0.005(5) -0.001(4)
C2 0.020(5) 0.019(5) 0.032(5) 0.011(4) -0.003(4) -0.003(4)
C3 0.031(6) 0.028(5) 0.025(5) 0.017(5) -0.003(4) -0.004(4)

loop_
_atom_type_symbol
_atom_type_description
_atom_type_scat_dispersion_real
_atom_type_scat_dispersion_imag
_atom_type_scat_source
C C 0.0033 0.0016 'International Tables Vol C Tables 4.2.6.8 and 6.1.1.4'
H H 0.0000 0.0000 'International Tables Vol C Tables 4.2.6.8 and 6.1.1.4'
O O 0.0106 0.0060 'International Tables Vol C Tables 4.2.6.8 and 6.1.1.4'
Cl Cl 0.1484 0.1585 'International Tables Vol C Tables 4.2.6.8 and 6.1.1.4'
Sn Sn -0.6537 1.4246 'International Tables Vol C Tables 4.2.6.8 and 6.1.1.4'

loop_
_geom_angle_atom_site_label_1
_geom_angle_atom_site_label_2
_geom_angle_atom_site_label_3
_geom_angle_site_symmetry_1
_geom_angle_site_symmetry_3
_geom_angle
C2 Sn1 C3 . . 124.2(4)
C2 Sn1 C1 . . 118.2(4)
C3 Sn1 C1 . . 116.1(4)
C2 Sn1 O1 . . 96.0(3)
C3 Sn1 O1 . . 95.3(3)
C1 Sn1 O1 . . 90.6(3)
C2 Sn1 Cl1 . . 83.9(3)
C3 Sn1 Cl1 . . 84.4(3)
C1 Sn1 Cl1 . . 89.8(3)
O1 Sn1 Cl1 . . 179.56(19)
Sn1 Cl1 Sn1 3_665 2_655 114.98(7)
Sn1 Cl1 Sn1 3_665 . 114.98(7)
Sn1 Cl1 Sn1 2_655 . 114.98(7)
C4 O1 Sn1 . . 119.3(4)
O1 C4 O1 2_765 3_675 119.91(8)
O1 C4 O1 2_765 . 119.91(8)
O1 C4 O1 3_675 . 119.91(8)
Sn1 C1 H1A . . 109.5
Sn1 C1 H1B . . 109.5
H1A C1 H1B . . 109.5
Sn1 C1 H1C . . 109.5
H1A C1 H1C . . 109.5
H1B C1 H1C . . 109.5
Sn1 C2 H2A . . 109.5
Sn1 C2 H2B . . 109.5
H2A C2 H2B . . 109.5
Sn1 C2 H2C . . 109.5
H2A C2 H2C . . 109.5
H2B C2 H2C . . 109.5
Sn1 C3 H3A . . 109.5
Sn1 C3 H3B . . 109.5
H3A C3 H3B . . 109.5
Sn1 C3 H3C . . 109.5
H3A C3 H3C . . 109.5
H3B C3 H3C . . 109.5

loop_
_geom_bond_atom_site_label_1
_geom_bond_atom_site_label_2
_geom_bond_site_symmetry_2
_geom_bond_distance
Sn1 C2 . 2.126(9)
Sn1 C3 . 2.134(10)
Sn1 C1 . 2.138(11)
Sn1 O1 . 2.142(7)
Sn1 Cl1 . 2.9298(13)
Cl1 Sn1 3_665 2.9298(15)
Cl1 Sn1 2_655 2.9298(16)
O1 C4 . 1.285(7)
C4 O1 2_765 1.285(7)
C4 O1 3_675 1.285(7)
C1 H1A . 0.9600
C1 H1B . 0.9600
C1 H1C . 0.9600
C2 H2A . 0.9600
C2 H2B . 0.9600
C2 H2C . 0.9600
C3 H3A . 0.9600
C3 H3B . 0.9600
C3 H3C . 0.9600

loop_
_geom_torsion_atom_site_label_1
_geom_torsion_atom_site_label_2
_geom_torsion_atom_site_label_3
_geom_torsion_atom_site_label_4
_geom_torsion_site_symmetry_4
_geom_torsion
C2 Sn1 Cl1 Sn1 3_665 -44.3(3)
C3 Sn1 Cl1 Sn1 3_665 81.1(3)
C1 Sn1 Cl1 Sn1 3_665 -162.6(3)
O1 Sn1 Cl1 Sn1 3_665 3E1(3)
C2 Sn1 Cl1 Sn1 2_655 92.7(3)
C3 Sn1 Cl1 Sn1 2_655 -141.9(3)
C1 Sn1 Cl1 Sn1 2_655 -25.7(3)
O1 Sn1 Cl1 Sn1 2_655 17E1(10)
C2 Sn1 O1 C4 . 71.1(9)
C3 Sn1 O1 C4 . -54.2(9)
C1 Sn1 O1 C4 . -170.5(9)
Cl1 Sn1 O1 C4 . -0E1(3)
Sn1 O1 C4 O1 2_765 -11.1(17)
Sn1 O1 C4 O1 3_675 163.0(7)
